data_2002220
loop_
_publ_author_name
'Pausch, H'
'Mueller-Buschbaum, Hk'

_publ_section_title 'Zur Metallverteilung in Sr Fe7 Al5 O19'
_journal_name_full
;
Zeitschrift fuer Naturforschung, Teil B. Anorganische Chemie,
Organische Chemie (2,1947-32,1977)
;
_journal_page_first 1148
_journal_page_last 1148
_journal_volume 31
_journal_year 1976
_chemical_formula_structural 'Sr Fe7 Al5 O19'
_chemical_formula_sum 'Al5 Fe7 O19 Sr'
_chemical_name_systematic
;
Strontium heptairon(III) pentaaluminium oxide
;
_space_group_IT_number 194
_symmetry_cell_setting hexagonal
_symmetry_Int_Tables_number 194
_symmetry_space_group_name_Hall '-P 6c 2c'
_symmetry_space_group_name_H-M 'P 63/m m c'
_cell_angle_alpha 90
_cell_angle_beta 90
_cell_angle_gamma 120
_cell_formula_units_Z 2
_cell_length_a 5.714
_cell_length_b 5.714
_cell_length_c 22.784
_cell_volume 644.2
_refine_ls_R_factor_all 0.07
_cod_database_code 2002220

loop_
_symmetry_equiv_pos_as_xyz
x,y,z
-y,x-y,z
y-x,-x,z
-y,-x,z
y-x,y,z
x,x-y,z
-x,-y,-z
y,y-x,-z
x-y,x,-z
y,x,-z
x-y,-y,-z
-x,y-x,-z
-x,-y,1/2+z
y,y-x,1/2+z
x-y,x,1/2+z
y,x,1/2+z
x-y,-y,1/2+z
-x,y-x,1/2+z
x,y,1/2-z
-y,x-y,1/2-z
y-x,-x,1/2-z
-y,-x,1/2-z
y-x,y,1/2-z
x,x-y,1/2-z

loop_
_atom_site_label
_atom_site_type_symbol
_atom_site_symmetry_multiplicity
_atom_site_Wyckoff_symbol
_atom_site_fract_x
_atom_site_fract_y
_atom_site_fract_z
_atom_site_occupancy
_atom_site_attached_hydrogens
_atom_site_calc_flag
Sr1 Sr2+ 2 d 0.3333 0.6667 0.75 1. 0 d
Fe1 Fe3+ 2 a 0. 0. 0. 1. 0 d
Fe2 Fe3+ 4 f 0.3333 0.6667 0.027 0.75 0 d
Fe3 Fe3+ 4 f 0.3333 0.6667 0.187 1. 0 d
Fe4 Fe3+ 12 k 0.168 0.336 0.895 0.4167 0 d
Al1 Al3+ 2 b 0. 0. 0.25 1. 0 d
Al2 Al3+ 4 f 0.3333 0.6667 0.027 0.25 0 d
Al3 Al3+ 12 k 0.168 0.336 0.895 0.5833 0 d
O1 O2- 4 e 0. 0. 0.142 1. 0 d
O2 O2- 4 f 0.3333 0.6667 0.945 1. 0 d
O3 O2- 6 h 0.179 0.358 0.25 1. 0 d
O4 O2- 12 k 0.146 0.292 0.05 1. 0 d
O5 O2- 12 k 0.509 1.018 0.147 1. 0 d

loop_
_atom_type_symbol
_atom_type_oxidation_number
Sr2+ 2.000
Fe3+ 3.000
Al3+ 3.000
O2- -2.000
